data_7228744
loop_
_publ_author_name
'Li, Li Li'
'Wang, Hui'
'Wang, Weizhou'
'Jin, Wei Jun'

_publ_section_title
;
 Interactions between haloperfluorobenzenes and fluoranthene in
 luminescent cocrystals from \p--hole&#x00B7;&#x00B7;&#x00B7;\p to
 \s--hole&#x00B7;&#x00B7;&#x00B7;\p bonds
;
_journal_name_full CrystEngComm
_journal_paper_doi 10.1039/C7CE00950J
_journal_year 2017
_chemical_absolute_configuration ad
_chemical_formula_moiety 'Br C6 F5, C16 H10'
_chemical_formula_sum 'C22 H10 Br F5'
_chemical_formula_weight 449.21
_chemical_name_systematic 1BrPB-FA
_space_group_crystal_system orthorhombic
_space_group_IT_number 19
_space_group_name_Hall 'P 2ac 2ab'
_space_group_name_H-M_alt 'P 21 21 21'
_symmetry_space_group_name_Hall 'P 2ac 2ab'
_symmetry_space_group_name_H-M 'P 21 21 21'
_atom_sites_solution_hydrogens geom
_atom_sites_solution_primary direct
_atom_sites_solution_secondary difmap
_audit_creation_date 2016-12-26
_audit_creation_method
;
Olex2 1.2
(compiled 2016.11.30 svn.r3356 for OlexSys, GUI svn.r5269)
;
_audit_update_record
;
2017-07-20 deposited with the CCDC.
2017-07-24 downloaded from the CCDC.
;
_cell_angle_alpha 90.00
_cell_angle_beta 90.00
_cell_angle_gamma 90.00
_cell_formula_units_Z 4
_cell_length_a 7.5813(6)
_cell_length_b 7.9328(5)
_cell_length_c 28.450(3)
_cell_measurement_reflns_used 1324
_cell_measurement_temperature 100.01(10)
_cell_measurement_theta_max 25.4370
_cell_measurement_theta_min 3.9350
_cell_volume 1711.0(3)
_computing_cell_refinement 'CrysAlisPro 1.171.39.6a (Rigaku OD, 2015)'
_computing_data_collection 'CrysAlisPro 1.171.39.6a (Rigaku OD, 2015)'
_computing_data_reduction 'CrysAlisPro 1.171.39.6a (Rigaku OD, 2015)'
_computing_molecular_graphics 'Olex2 (Dolomanov et al., 2009)'
_computing_publication_material 'Olex2 (Dolomanov et al., 2009)'
_computing_structure_refinement 'XL (Sheldrick, 2008)'
_computing_structure_solution 'SHELXS-97 (Sheldrick, 1990)'
_diffrn_ambient_environment N~2~
_diffrn_ambient_temperature 100.01(10)
_diffrn_detector 'CCD plate'
_diffrn_detector_area_resol_mean 5.3127
_diffrn_detector_type AtlasS2
_diffrn_measured_fraction_theta_full 0.9937
_diffrn_measured_fraction_theta_max 0.7351
_diffrn_measurement_details
;
List of Runs (angles in degrees, time in seconds):

  # Type    Start    End  Width  t~exp~   \w     \q     \k     \f   Frames
#--------------------------------------------------------------------------
  1  \w    -14.00  78.00   1.00    5.00    --   12.61  19.00  90.00   92
  2  \w    -10.00  39.00   1.00    5.00    --   12.61 -99.00-120.00   49
;
_diffrn_measurement_device 'four-circle diffractometer'
_diffrn_measurement_device_type 'SuperNova, Dual, Cu at home/near, AtlasS2'
_diffrn_measurement_method '\w scans'
_diffrn_orient_matrix_type 'CrysAlisPro convention (1999,Acta A55,543-557)'
_diffrn_orient_matrix_UB_11 -0.0658050000
_diffrn_orient_matrix_UB_12 -0.0629663000
_diffrn_orient_matrix_UB_13 -0.0022521000
_diffrn_orient_matrix_UB_21 0.0347189000
_diffrn_orient_matrix_UB_22 -0.0230625000
_diffrn_orient_matrix_UB_23 -0.0222512000
_diffrn_orient_matrix_UB_31 0.0567409000
_diffrn_orient_matrix_UB_32 -0.0591333000
_diffrn_orient_matrix_UB_33 0.0110241000
_diffrn_radiation_monochromator mirror
_diffrn_radiation_probe x-ray
_diffrn_radiation_type 'Mo K\a'
_diffrn_radiation_wavelength 0.71073
_diffrn_reflns_av_R_equivalents 0.0523
_diffrn_reflns_av_unetI/netI 0.0825
_diffrn_reflns_limit_h_max 9
_diffrn_reflns_limit_h_min -6
_diffrn_reflns_limit_k_max 9
_diffrn_reflns_limit_k_min -7
_diffrn_reflns_limit_l_max 34
_diffrn_reflns_limit_l_min -27
_diffrn_reflns_number 5387
_diffrn_reflns_theta_full 25.34
_diffrn_reflns_theta_max 25.34
_diffrn_reflns_theta_min 3.44
_diffrn_source 'micro-focus sealed X-ray tube'
_diffrn_source_type 'SuperNova (Mo) X-ray Source'
_exptl_absorpt_coefficient_mu 2.459
_exptl_absorpt_correction_T_max 1.00000
_exptl_absorpt_correction_T_min 0.68799
_exptl_absorpt_correction_type multi-scan
_exptl_absorpt_process_details
;
CrysAlisPro 1.171.39.6a (Rigaku Oxford Diffraction, 2015)
Empirical absorption correction using spherical harmonics,
 implemented in SCALE3 ABSPACK scaling algorithm.
;
_exptl_crystal_colour colourless
_exptl_crystal_colour_primary colourless
_exptl_crystal_density_diffrn 1.744
_exptl_crystal_density_method 'not measured'
_exptl_crystal_description plate
_exptl_crystal_F_000 888
_exptl_crystal_size_max 0.45
_exptl_crystal_size_mid 0.4
_exptl_crystal_size_min 0.2
_refine_diff_density_max 0.362
_refine_diff_density_min -0.447
_refine_diff_density_rms 0.082
_refine_ls_abs_structure_details 'Flack H D (1983), Acta Cryst. A39, 876-881'
_refine_ls_abs_structure_Flack -0.017(16)
_refine_ls_extinction_method none
_refine_ls_goodness_of_fit_ref 1.027
_refine_ls_hydrogen_treatment constr
_refine_ls_matrix_type full
_refine_ls_number_parameters 253
_refine_ls_number_reflns 2877
_refine_ls_number_restraints 0
_refine_ls_restrained_S_all 1.027
_refine_ls_R_factor_all 0.0656
_refine_ls_R_factor_gt 0.0499
_refine_ls_shift/su_max 0.001
_refine_ls_shift/su_mean 0.000
_refine_ls_structure_factor_coef Fsqd
_refine_ls_weighting_details 'calc w=1/[\s^2^(Fo^2^)+(0.0388P)^2^+0.0000P] where P=(Fo^2^+2Fc^2^)/3'
_refine_ls_weighting_scheme calc
_refine_ls_wR_factor_gt 0.0979
_refine_ls_wR_factor_ref 0.1063
_reflns_number_gt 2378
_reflns_number_total 2877
_reflns_threshold_expression >2sigma(I)
_cod_data_source_file c7ce00950j2.cif
_cod_data_source_block 20161213a
_cod_original_cell_volume 1711.0(2)
_cod_database_code 7228744
_chemical_oxdiff_formula c1h1f1Br1
_reflns_odcompleteness_completeness 99.37
_reflns_odcompleteness_iscentric 1
_reflns_odcompleteness_theta 26.32
_olex2_refinement_description
;
1. Fixed Uiso
 At 1.2 times of:
  All C(H) groups
2.a Aromatic/amide H refined with riding coordinates:
 C18(H18), C21(H21), C17(H17), C16(H16), C8(H8), C22(H22), C12(H12), C11(H11),
 C7(H7), C13(H13)
;
_olex2_submission_special_instructions 'No special instructions were received'
_oxdiff_exptl_absorpt_empirical_details
;
Empirical correction (ABSPACK) includes:
- Absorption correction using spherical harmonics
- Frame scaling
;
_oxdiff_exptl_absorpt_empirical_full_max 1.307
_oxdiff_exptl_absorpt_empirical_full_min 0.750

loop_
_space_group_symop_id
_space_group_symop_operation_xyz
1 'x, y, z'
2 '-x+1/2, -y, z+1/2'
3 '-x, y+1/2, -z+1/2'
4 'x+1/2, -y+1/2, -z'

loop_
_atom_site_label
_atom_site_type_symbol
_atom_site_fract_x
_atom_site_fract_y
_atom_site_fract_z
_atom_site_U_iso_or_equiv
_atom_site_adp_type
_atom_site_occupancy
_atom_site_calc_flag
_atom_site_refinement_flags_posn
Br1 Br 0.49420(8) 0.29076(7) 0.68589(2) 0.03714(19) Uani 1 d .
F5 F 0.3367(4) -0.0427(4) 0.71806(10) 0.0355(9) Uani 1 d .
F3 F 0.4442(4) -0.3624(4) 0.58192(11) 0.0316(8) Uani 1 d .
F1 F 0.6355(4) 0.1995(4) 0.58919(11) 0.0343(8) Uani 1 d .
F4 F 0.3123(4) -0.3364(4) 0.67049(12) 0.0430(9) Uani 1 d .
F2 F 0.6065(4) -0.0939(5) 0.54199(10) 0.0363(9) Uani 1 d .
C2 C 0.5543(6) 0.0692(7) 0.60952(18) 0.0213(13) Uani 1 d .
C1 C 0.4852(8) 0.0851(6) 0.65430(17) 0.0222(11) Uani 1 d .
C19 C 0.5124(8) 0.4091(6) 0.35866(15) 0.0187(11) Uani 1 d .
C6 C 0.4042(7) -0.0528(7) 0.67438(17) 0.0233(13) Uani 1 d .
C20 C 0.5950(6) 0.3690(7) 0.40521(17) 0.0179(12) Uani 1 d .
C18 C 0.4837(6) 0.3221(6) 0.31804(16) 0.0236(11) Uani 1 d .
H18 H 0.5168 0.2097 0.3151 0.028 Uiso 1 calc R
C5 C 0.3917(6) -0.2026(8) 0.65087(19) 0.0249(12) Uani 1 d .
C10 C 0.4994(8) 0.6498(6) 0.40643(16) 0.0206(10) Uani 1 d .
C15 C 0.4593(6) 0.5786(6) 0.36193(17) 0.0197(12) Uani 1 d .
C4 C 0.4596(6) -0.2156(7) 0.60572(19) 0.0265(13) Uani 1 d .
C3 C 0.5396(6) -0.0797(7) 0.58589(18) 0.0246(13) Uani 1 d .
C21 C 0.6780(6) 0.2238(7) 0.42079(18) 0.0234(12) Uani 1 d .
H21 H 0.6835 0.1284 0.4019 0.028 Uiso 1 calc R
C9 C 0.5874(7) 0.5159(7) 0.43342(18) 0.0190(12) Uani 1 d .
C17 C 0.4009(7) 0.4096(8) 0.2801(2) 0.0296(14) Uani 1 d .
H17 H 0.3807 0.3527 0.2520 0.036 Uiso 1 calc R
C16 C 0.3506(7) 0.5745(8) 0.28376(19) 0.0290(14) Uani 1 d .
H16 H 0.2971 0.6270 0.2582 0.035 Uiso 1 calc R
C14 C 0.3782(6) 0.6666(7) 0.32551(18) 0.0241(13) Uani 1 d .
C8 C 0.6621(7) 0.5141(8) 0.47795(19) 0.0263(13) Uani 1 d .
H8 H 0.6575 0.6087 0.4972 0.032 Uiso 1 calc R
C22 C 0.7532(7) 0.2241(8) 0.46553(19) 0.0290(14) Uani 1 d .
H22 H 0.8093 0.1280 0.4768 0.035 Uiso 1 calc R
C12 C 0.3711(7) 0.9059(7) 0.3781(2) 0.0294(14) Uani 1 d .
H12 H 0.3409 1.0177 0.3836 0.035 Uiso 1 calc R
C11 C 0.4553(6) 0.8139(7) 0.4143(2) 0.0269(13) Uani 1 d .
H11 H 0.4802 0.8646 0.4430 0.032 Uiso 1 calc R
C7 C 0.7443(7) 0.3662(8) 0.49301(18) 0.0295(14) Uani 1 d .
H7 H 0.7949 0.3638 0.5228 0.035 Uiso 1 calc R
C13 C 0.3327(7) 0.8375(8) 0.3356(2) 0.0331(15) Uani 1 d .
H13 H 0.2762 0.9023 0.3129 0.040 Uiso 1 calc R

loop_
_atom_site_aniso_label
_atom_site_aniso_U_11
_atom_site_aniso_U_22
_atom_site_aniso_U_33
_atom_site_aniso_U_23
_atom_site_aniso_U_13
_atom_site_aniso_U_12
Br1 0.0341(3) 0.0322(3) 0.0451(4) -0.0147(3) -0.0005(4) 0.0015(3)
F5 0.041(2) 0.046(2) 0.0201(17) 0.0085(17) 0.0073(15) 0.0124(18)
F3 0.0334(19) 0.0200(16) 0.0414(18) -0.0140(15) 0.0004(14) -0.0004(14)
F1 0.0303(17) 0.0335(19) 0.0389(18) 0.0087(18) 0.0044(15) -0.0067(17)
F4 0.045(2) 0.027(2) 0.057(2) 0.0165(18) 0.0120(18) -0.0042(17)
F2 0.0339(18) 0.055(2) 0.0205(16) 0.0017(17) 0.0036(15) 0.0067(18)
C2 0.016(3) 0.024(3) 0.024(3) 0.007(2) 0.000(2) 0.005(2)
C1 0.023(3) 0.021(2) 0.023(3) 0.001(2) -0.003(3) 0.002(3)
C19 0.018(2) 0.022(2) 0.016(2) 0.002(2) 0.000(3) -0.001(3)
C6 0.022(3) 0.034(3) 0.014(3) 0.006(3) 0.000(2) 0.010(3)
C20 0.011(2) 0.021(3) 0.022(3) -0.003(3) 0.004(2) -0.006(2)
C18 0.020(3) 0.024(3) 0.028(3) -0.005(2) 0.003(3) -0.003(3)
C5 0.020(3) 0.025(3) 0.030(3) 0.010(3) -0.001(2) 0.003(3)
C10 0.015(2) 0.020(2) 0.026(3) -0.002(2) 0.003(3) -0.003(3)
C15 0.014(3) 0.023(3) 0.022(3) 0.003(2) 0.009(2) -0.002(2)
C4 0.019(3) 0.027(3) 0.034(3) -0.002(3) -0.002(2) 0.002(3)
C3 0.016(3) 0.038(3) 0.021(3) 0.003(3) 0.004(2) 0.006(3)
C21 0.021(3) 0.020(3) 0.029(3) 0.002(3) 0.007(2) -0.003(3)
C9 0.018(3) 0.021(3) 0.018(3) 0.000(2) 0.007(2) -0.002(2)
C17 0.024(3) 0.043(4) 0.022(3) -0.003(3) 0.005(3) -0.014(3)
C16 0.022(3) 0.048(4) 0.017(3) 0.011(3) -0.003(2) -0.005(3)
C14 0.015(3) 0.033(3) 0.025(3) 0.011(3) 0.003(2) -0.003(3)
C8 0.024(3) 0.029(3) 0.026(3) 0.001(3) 0.003(3) -0.005(3)
C22 0.028(3) 0.025(3) 0.034(3) 0.015(3) -0.005(3) -0.008(3)
C12 0.022(3) 0.020(3) 0.047(4) -0.002(3) 0.011(3) 0.000(3)
C11 0.025(3) 0.023(3) 0.033(3) -0.001(3) 0.009(2) 0.000(3)
C7 0.029(3) 0.043(4) 0.016(3) 0.007(3) -0.001(2) -0.014(3)
C13 0.019(3) 0.037(4) 0.043(4) 0.016(3) 0.002(3) -0.001(3)

loop_
_atom_type_symbol
_atom_type_description
_atom_type_scat_dispersion_real
_atom_type_scat_dispersion_imag
_atom_type_scat_source
C C 0.0033 0.0016 'International Tables Vol C Tables 4.2.6.8 and 6.1.1.4'
H H 0.0000 0.0000 'International Tables Vol C Tables 4.2.6.8 and 6.1.1.4'
Br Br -0.2901 2.4595 'International Tables Vol C Tables 4.2.6.8 and 6.1.1.4'
F F 0.0171 0.0103 'International Tables Vol C Tables 4.2.6.8 and 6.1.1.4'

loop_
_geom_angle_atom_site_label_1
_geom_angle_atom_site_label_2
_geom_angle_atom_site_label_3
_geom_angle
F1 C2 C1 120.2(5)
F1 C2 C3 119.7(5)
C3 C2 C1 120.1(5)
C2 C1 Br1 120.7(4)
C6 C1 Br1 120.8(4)
C6 C1 C2 118.6(5)
C18 C19 C20 135.1(5)
C18 C19 C15 119.6(5)
C15 C19 C20 105.3(4)
F5 C6 C1 120.3(5)
F5 C6 C5 118.5(5)
C5 C6 C1 121.2(5)
C21 C20 C19 130.5(5)
C21 C20 C9 121.4(5)
C9 C20 C19 108.0(4)
C19 C18 H18 121.1
C19 C18 C17 117.7(5)
C17 C18 H18 121.1
F4 C5 C6 121.0(5)
F4 C5 C4 119.5(5)
C6 C5 C4 119.5(5)
C15 C10 C9 106.0(4)
C11 C10 C15 118.3(5)
C11 C10 C9 135.7(5)
C19 C15 C10 112.2(4)
C14 C15 C19 123.8(5)
C14 C15 C10 124.0(5)
F3 C4 C5 119.7(5)
F3 C4 C3 120.9(5)
C3 C4 C5 119.4(5)
F2 C3 C2 119.8(5)
F2 C3 C4 119.0(5)
C4 C3 C2 121.2(5)
C20 C21 H21 120.8
C20 C21 C22 118.4(5)
C22 C21 H21 120.8
C20 C9 C10 108.5(4)
C8 C9 C20 119.5(5)
C8 C9 C10 132.0(5)
C18 C17 H17 119.0
C16 C17 C18 122.0(5)
C16 C17 H17 119.0
C17 C16 H16 119.4
C17 C16 C14 121.3(5)
C14 C16 H16 119.4
C15 C14 C16 115.6(5)
C15 C14 C13 115.7(5)
C16 C14 C13 128.7(5)
C9 C8 H8 120.9
C9 C8 C7 118.1(5)
C7 C8 H8 120.9
C21 C22 H22 120.0
C7 C22 C21 120.1(5)
C7 C22 H22 120.0
C11 C12 H12 118.7
C13 C12 H12 118.7
C13 C12 C11 122.6(5)
C10 C11 C12 119.0(5)
C10 C11 H11 120.5
C12 C11 H11 120.5
C8 C7 H7 118.8
C22 C7 C8 122.5(5)
C22 C7 H7 118.8
C14 C13 H13 119.8
C12 C13 C14 120.5(6)
C12 C13 H13 119.8

loop_
_geom_bond_atom_site_label_1
_geom_bond_atom_site_label_2
_geom_bond_distance
Br1 C1 1.864(5)
F5 C6 1.346(6)
F3 C4 1.352(6)
F1 C2 1.335(6)
F4 C5 1.341(6)
F2 C3 1.353(6)
C2 C1 1.384(7)
C2 C3 1.364(7)
C1 C6 1.379(7)
C19 C20 1.499(7)
C19 C18 1.363(6)
C19 C15 1.407(7)
C6 C5 1.367(8)
C20 C21 1.385(7)
C20 C9 1.416(7)
C18 H18 0.9300
C18 C17 1.429(7)
C5 C4 1.388(7)
C10 C15 1.420(7)
C10 C9 1.471(7)
C10 C11 1.362(7)
C15 C14 1.393(7)
C4 C3 1.359(7)
C21 H21 0.9300
C21 C22 1.394(7)
C9 C8 1.388(7)
C17 H17 0.9300
C17 C16 1.366(8)
C16 H16 0.9300
C16 C14 1.410(8)
C14 C13 1.428(8)
C8 H8 0.9300
C8 C7 1.396(8)
C22 H22 0.9300
C22 C7 1.374(8)
C12 H12 0.9300
C12 C11 1.414(8)
C12 C13 1.356(8)
C11 H11 0.9300
C7 H7 0.9300
C13 H13 0.9300

loop_
_geom_torsion_atom_site_label_1
_geom_torsion_atom_site_label_2
_geom_torsion_atom_site_label_3
_geom_torsion_atom_site_label_4
_geom_torsion
Br1 C1 C6 F5 -2.8(7)
Br1 C1 C6 C5 177.8(4)
F5 C6 C5 F4 0.8(7)
F5 C6 C5 C4 179.7(4)
F3 C4 C3 F2 -1.0(7)
F3 C4 C3 C2 179.4(4)
F1 C2 C1 Br1 3.0(7)
F1 C2 C1 C6 -179.2(5)
F1 C2 C3 F2 -0.4(7)
F1 C2 C3 C4 179.2(4)
F4 C5 C4 F3 0.4(7)
F4 C5 C4 C3 179.8(5)
C2 C1 C6 F5 179.4(4)
C2 C1 C6 C5 0.0(8)
C1 C2 C3 F2 179.5(4)
C1 C2 C3 C4 -0.9(8)
C1 C6 C5 F4 -179.8(5)
C1 C6 C5 C4 -0.9(8)
C19 C20 C21 C22 176.3(5)
C19 C20 C9 C10 0.7(6)
C19 C20 C9 C8 -177.4(4)
C19 C18 C17 C16 -0.3(8)
C19 C15 C14 C16 0.1(8)
C19 C15 C14 C13 179.5(5)
C6 C5 C4 F3 -178.6(4)
C6 C5 C4 C3 0.9(7)
C20 C19 C18 C17 -178.7(5)
C20 C19 C15 C10 -0.4(6)
C20 C19 C15 C14 179.0(4)
C20 C21 C22 C7 -0.2(7)
C20 C9 C8 C7 0.7(7)
C18 C19 C20 C21 3.1(10)
C18 C19 C20 C9 179.1(6)
C18 C19 C15 C10 -179.9(4)
C18 C19 C15 C14 -0.4(8)
C18 C17 C16 C14 0.0(8)
C5 C4 C3 F2 179.6(4)
C5 C4 C3 C2 0.0(8)
C10 C15 C14 C16 179.5(5)
C10 C15 C14 C13 -1.1(7)
C10 C9 C8 C7 -177.0(5)
C15 C19 C20 C21 -176.2(5)
C15 C19 C20 C9 -0.2(6)
C15 C19 C18 C17 0.5(7)
C15 C10 C9 C20 -1.0(6)
C15 C10 C9 C8 176.9(5)
C15 C10 C11 C12 0.3(8)
C15 C14 C13 C12 1.2(7)
C3 C2 C1 Br1 -176.9(4)
C3 C2 C1 C6 0.9(7)
C21 C20 C9 C10 177.2(4)
C21 C20 C9 C8 -1.0(7)
C21 C22 C7 C8 -0.1(8)
C9 C20 C21 C22 0.7(7)
C9 C10 C15 C19 0.9(6)
C9 C10 C15 C14 -178.5(5)
C9 C10 C11 C12 178.9(6)
C9 C8 C7 C22 -0.1(8)
C17 C16 C14 C15 0.1(7)
C17 C16 C14 C13 -179.2(5)
C16 C14 C13 C12 -179.5(5)
C11 C10 C15 C19 179.8(5)
C11 C10 C15 C14 0.4(8)
C11 C10 C9 C20 -179.6(6)
C11 C10 C9 C8 -1.8(11)
C11 C12 C13 C14 -0.5(8)
C13 C12 C11 C10 -0.2(8)
